data_2215118
loop_
_publ_author_name
'Nurdin, Saidi'
'Mukhtar, Mat Ropi'
'Awang, Khalijah'
'Hadi, A. Hamid A.'
'Ng, Seik Weng'

_publ_section_title
;
 6,7,8-Trimethoxycoumarin from <i>Cryptocarya bracteolata</i>
;
_journal_coeditor_code HB2490
_journal_issue 9
_journal_name_full 'Acta Crystallographica Section E'
_journal_page_first o3692
_journal_page_last o3693
_journal_paper_doi 10.1107/S1600536807036914
_journal_volume 63
_journal_year 2007
_chemical_formula_iupac 'C12 H12 O5'
_chemical_formula_moiety 'C12 H12 O5'
_chemical_formula_sum 'C12 H12 O5'
_chemical_formula_weight 236.22
_chemical_name_systematic
;
6,7,8-Trimethoxycoumarin
;
_space_group_IT_number 61
_symmetry_cell_setting orthorhombic
_symmetry_space_group_name_Hall '-P 2ac 2ab'
_symmetry_space_group_name_H-M 'P b c a'
_atom_sites_solution_hydrogens geom
_atom_sites_solution_primary direct
_atom_sites_solution_secondary difmap
_audit_creation_method SHELXL-97
_cell_angle_alpha 90.00
_cell_angle_beta 90.00
_cell_angle_gamma 90.00
_cell_formula_units_Z 8
_cell_length_a 13.9688(6)
_cell_length_b 8.1164(4)
_cell_length_c 19.7900(10)
_cell_measurement_reflns_used 11077
_cell_measurement_temperature 295(2)
_cell_measurement_theta_max 27.4
_cell_measurement_theta_min 3.1
_cell_volume 2243.72(19)
_computing_cell_refinement RAPID-AUTO
_computing_data_collection 'RAPID-AUTO (Rigaku, 1998)'
_computing_data_reduction 'CrystalStructure (Rigaku/MSC, 2002)'
_computing_molecular_graphics 'X-SEED (Barbour, 2001)'
_computing_publication_material 'publCIF (Westrip, 2007)'
_computing_structure_refinement 'SHELXL97 (Sheldrick, 1997)'
_computing_structure_solution 'SHELXS97 (Sheldrick, 1997)'
_diffrn_ambient_temperature 295(2)
_diffrn_measured_fraction_theta_full 0.998
_diffrn_measured_fraction_theta_max 0.998
_diffrn_measurement_device_type 'Rigaku R-AXIS RAPID IP'
_diffrn_measurement_method \w
_diffrn_radiation_monochromator graphite
_diffrn_radiation_source 'fine-focus sealed tube'
_diffrn_radiation_type MoK\a
_diffrn_radiation_wavelength 0.71073
_diffrn_reflns_av_R_equivalents 0.0443
_diffrn_reflns_av_sigmaI/netI 0.0238
_diffrn_reflns_limit_h_max 18
_diffrn_reflns_limit_h_min -18
_diffrn_reflns_limit_k_max 10
_diffrn_reflns_limit_k_min -10
_diffrn_reflns_limit_l_max 25
_diffrn_reflns_limit_l_min -25
_diffrn_reflns_number 19734
_diffrn_reflns_theta_full 27.44
_diffrn_reflns_theta_max 27.44
_diffrn_reflns_theta_min 3.08
_diffrn_standards_decay_% 0
_diffrn_standards_interval_count 0
_diffrn_standards_interval_time 0
_diffrn_standards_number 0
_exptl_absorpt_coefficient_mu 0.110
_exptl_absorpt_correction_T_max 0.979
_exptl_absorpt_correction_T_min 0.738
_exptl_absorpt_correction_type multi-scan
_exptl_absorpt_process_details '(ABSCOR; Higashi, 1995)'
_exptl_crystal_colour colourless
_exptl_crystal_density_diffrn 1.399
_exptl_crystal_density_method 'not measured'
_exptl_crystal_description Prism
_exptl_crystal_F_000 992
_exptl_crystal_size_max 0.34
_exptl_crystal_size_mid 0.28
_exptl_crystal_size_min 0.19
_refine_diff_density_max 0.178
_refine_diff_density_min -0.145
_refine_ls_extinction_coef 0.0102(13)
_refine_ls_extinction_expression Fc^*^=kFc[1+0.001xFc^2^\l^3^/sin(2\q)]^-1/4^
_refine_ls_extinction_method SHELXL97
_refine_ls_goodness_of_fit_ref 1.044
_refine_ls_hydrogen_treatment constr
_refine_ls_matrix_type full
_refine_ls_number_parameters 155
_refine_ls_number_reflns 2561
_refine_ls_number_restraints 0
_refine_ls_restrained_S_all 1.044
_refine_ls_R_factor_all 0.0616
_refine_ls_R_factor_gt 0.0406
_refine_ls_shift/su_max 0.001
_refine_ls_shift/su_mean 0.000
_refine_ls_structure_factor_coef Fsqd
_refine_ls_weighting_details 'calc w=1/[\s^2^(Fo^2^)+(0.0577P)^2^+0.3525P] where P=(Fo^2^+2Fc^2^)/3'
_refine_ls_weighting_scheme calc
_refine_ls_wR_factor_gt 0.1066
_refine_ls_wR_factor_ref 0.1176
_reflns_number_gt 1836
_reflns_number_total 2561
_reflns_threshold_expression I>2\s(I)
_cod_data_source_file hb2490.cif
_cod_data_source_block I
_cod_original_cell_volume 2243.7(2)
_cod_database_code 2215118
_cod_database_fobs_code 2215118

loop_
_symmetry_equiv_pos_as_xyz
'x, y, z'
'-x+1/2, -y, z+1/2'
'-x, y+1/2, -z+1/2'
'x+1/2, -y+1/2, -z'
'-x, -y, -z'
'x-1/2, y, -z-1/2'
'x, -y-1/2, z-1/2'
'-x-1/2, y-1/2, z'

loop_
_atom_site_type_symbol
_atom_site_label
_atom_site_fract_x
_atom_site_fract_y
_atom_site_fract_z
_atom_site_U_iso_or_equiv
_atom_site_adp_type
_atom_site_calc_flag
_atom_site_refinement_flags
_atom_site_occupancy
O O1 0.65727(10) 0.89131(17) 0.55051(7) 0.0721(4) Uani d . 1
O O2 0.61944(7) 0.74494(13) 0.46074(5) 0.0488(3) Uani d . 1
O O3 0.67995(7) 0.60631(14) 0.34306(6) 0.0526(3) Uani d . 1
O O4 0.55894(8) 0.41023(14) 0.26964(6) 0.0555(3) Uani d . 1
O O5 0.37230(8) 0.38596(15) 0.30093(6) 0.0603(3) Uani d . 1
C C1 0.59401(13) 0.8219(2) 0.52022(8) 0.0522(4) Uani d . 1
C C2 0.49443(13) 0.8134(2) 0.53901(8) 0.0550(4) Uani d . 1
H H2 0.4745 0.8655 0.5784 0.066 Uiso calc R 1
C C3 0.42979(12) 0.7333(2) 0.50165(8) 0.0503(4) Uani d . 1
H H3 0.3660 0.7320 0.5151 0.060 Uiso calc R 1
C C4 0.45761(10) 0.64940(18) 0.44103(7) 0.0412(3) Uani d . 1
C C5 0.55343(10) 0.65873(17) 0.42246(7) 0.0399(3) Uani d . 1
C C6 0.58711(9) 0.58398(18) 0.36371(7) 0.0409(3) Uani d . 1
C C7 0.52399(10) 0.49282(18) 0.32449(7) 0.0426(4) Uani d . 1
C C8 0.42667(10) 0.48059(19) 0.34304(8) 0.0447(4) Uani d . 1
C C9 0.39418(10) 0.55879(19) 0.40050(8) 0.0452(4) Uani d . 1
H H9 0.3299 0.5514 0.4124 0.054 Uiso calc R 1
C C11 0.74647(13) 0.4929(3) 0.37015(11) 0.0789(6) Uani d . 1
H H11A 0.8092 0.5169 0.3529 0.118 Uiso calc R 1
H H11B 0.7285 0.3831 0.3574 0.118 Uiso calc R 1
H H11C 0.7469 0.5018 0.4185 0.118 Uiso calc R 1
C C12 0.52936(13) 0.4738(3) 0.20538(8) 0.0633(5) Uani d . 1
H H12A 0.5565 0.4078 0.1700 0.095 Uiso calc R 1
H H12B 0.5510 0.5855 0.2008 0.095 Uiso calc R 1
H H12C 0.4608 0.4706 0.2024 0.095 Uiso calc R 1
C C13 0.27263(12) 0.3741(2) 0.31493(11) 0.0676(5) Uani d . 1
H H13A 0.2426 0.3051 0.2817 0.101 Uiso calc R 1
H H13B 0.2445 0.4820 0.3135 0.101 Uiso calc R 1
H H13C 0.2635 0.3274 0.3590 0.101 Uiso calc R 1

loop_
_atom_site_aniso_label
_atom_site_aniso_U_11
_atom_site_aniso_U_22
_atom_site_aniso_U_33
_atom_site_aniso_U_12
_atom_site_aniso_U_13
_atom_site_aniso_U_23
O1 0.0684(8) 0.0789(9) 0.0690(8) -0.0085(7) -0.0197(7) -0.0105(7)
O2 0.0417(6) 0.0543(6) 0.0503(6) -0.0043(5) -0.0045(5) 0.0004(5)
O3 0.0335(5) 0.0614(7) 0.0628(7) -0.0001(5) 0.0059(5) 0.0087(6)
O4 0.0522(6) 0.0630(7) 0.0513(6) 0.0108(5) 0.0005(5) -0.0067(5)
O5 0.0433(6) 0.0690(8) 0.0684(8) -0.0092(5) -0.0064(5) -0.0122(6)
C1 0.0588(10) 0.0503(9) 0.0476(9) 0.0013(8) -0.0091(8) 0.0028(7)
C2 0.0639(10) 0.0571(9) 0.0440(8) 0.0041(8) 0.0015(8) -0.0010(8)
C3 0.0486(8) 0.0547(9) 0.0476(8) 0.0055(7) 0.0065(7) 0.0078(7)
C4 0.0377(7) 0.0440(8) 0.0418(7) 0.0039(6) 0.0014(6) 0.0088(6)
C5 0.0365(7) 0.0401(7) 0.0432(8) -0.0013(6) -0.0045(6) 0.0079(6)
C6 0.0328(7) 0.0434(8) 0.0465(8) 0.0026(6) 0.0011(6) 0.0093(6)
C7 0.0378(7) 0.0453(8) 0.0446(8) 0.0051(6) -0.0006(6) 0.0039(6)
C8 0.0381(7) 0.0452(8) 0.0507(8) -0.0006(6) -0.0057(6) 0.0033(7)
C9 0.0325(7) 0.0497(8) 0.0536(9) 0.0011(6) 0.0012(6) 0.0079(7)
C11 0.0417(9) 0.0966(15) 0.0984(14) 0.0217(10) 0.0040(10) 0.0124(13)
C12 0.0645(11) 0.0784(12) 0.0471(9) -0.0005(10) -0.0010(8) -0.0051(9)
C13 0.0424(9) 0.0710(12) 0.0894(13) -0.0121(8) -0.0108(9) -0.0008(10)

loop_
_atom_type_symbol
_atom_type_description
_atom_type_scat_dispersion_real
_atom_type_scat_dispersion_imag
_atom_type_scat_source
C C 0.0033 0.0016 'International Tables Vol C Tables 4.2.6.8 and 6.1.1.4'
H H 0.0000 0.0000 'International Tables Vol C Tables 4.2.6.8 and 6.1.1.4'
O O 0.0106 0.0060 'International Tables Vol C Tables 4.2.6.8 and 6.1.1.4'

loop_
_geom_angle_atom_site_label_1
_geom_angle_atom_site_label_2
_geom_angle_atom_site_label_3
_geom_angle
C1 O2 C5 121.66(12)
C6 O3 C11 115.00(13)
C7 O4 C12 115.18(12)
C8 O5 C13 117.63(13)
O1 C1 O2 116.53(16)
O1 C1 C2 126.89(17)
O2 C1 C2 116.57(14)
C3 C2 C1 122.18(16)
C3 C2 H2 118.9
C1 C2 H2 118.9
C2 C3 C4 120.75(15)
C2 C3 H3 119.6
C4 C3 H3 119.6
C5 C4 C9 119.03(14)
C5 C4 C3 117.17(14)
C9 C4 C3 123.80(13)
O2 C5 C4 121.63(13)
O2 C5 C6 116.89(12)
C4 C5 C6 121.47(13)
O3 C6 C7 120.29(13)
O3 C6 C5 120.68(13)
C7 C6 C5 118.95(13)
O4 C7 C6 118.60(13)
O4 C7 C8 121.09(13)
C6 C7 C8 120.25(13)
O5 C8 C9 125.42(13)
O5 C8 C7 114.64(14)
C9 C8 C7 119.93(14)
C8 C9 C4 120.31(13)
C8 C9 H9 119.8
C4 C9 H9 119.8
O3 C11 H11A 109.5
O3 C11 H11B 109.5
H11A C11 H11B 109.5
O3 C11 H11C 109.5
H11A C11 H11C 109.5
H11B C11 H11C 109.5
O4 C12 H12A 109.5
O4 C12 H12B 109.5
H12A C12 H12B 109.5
O4 C12 H12C 109.5
H12A C12 H12C 109.5
H12B C12 H12C 109.5
O5 C13 H13A 109.5
O5 C13 H13B 109.5
H13A C13 H13B 109.5
O5 C13 H13C 109.5
H13A C13 H13C 109.5
H13B C13 H13C 109.5

loop_
_geom_bond_atom_site_label_1
_geom_bond_atom_site_label_2
_geom_bond_distance
O1 C1 1.207(2)
O2 C1 1.379(2)
O2 C5 1.3834(17)
O3 C6 1.3718(17)
O3 C11 1.413(2)
O4 C7 1.3661(18)
O4 C12 1.433(2)
O5 C8 1.3643(18)
O5 C13 1.423(2)
C1 C2 1.441(2)
C2 C3 1.336(2)
C2 H2 0.9300
C3 C4 1.433(2)
C3 H3 0.9300
C4 C5 1.3902(19)
C4 C9 1.403(2)
C5 C6 1.393(2)
C6 C7 1.388(2)
C7 C8 1.412(2)
C8 C9 1.379(2)
C9 H9 0.9300
C11 H11A 0.9600
C11 H11B 0.9600
C11 H11C 0.9600
C12 H12A 0.9600
C12 H12B 0.9600
C12 H12C 0.9600
C13 H13A 0.9600
C13 H13B 0.9600
C13 H13C 0.9600

loop_
_geom_torsion_atom_site_label_1
_geom_torsion_atom_site_label_2
_geom_torsion_atom_site_label_3
_geom_torsion_atom_site_label_4
_geom_torsion
C5 O2 C1 O1 178.68(14)
C5 O2 C1 C2 -2.4(2)
O1 C1 C2 C3 179.80(17)
O2 C1 C2 C3 1.0(2)
C1 C2 C3 C4 0.9(3)
C2 C3 C4 C5 -1.5(2)
C2 C3 C4 C9 177.99(15)
C1 O2 C5 C4 1.9(2)
C1 O2 C5 C6 -179.19(13)
C9 C4 C5 O2 -179.40(12)
C3 C4 C5 O2 0.1(2)
C9 C4 C5 C6 1.7(2)
C3 C4 C5 C6 -178.74(13)
C11 O3 C6 C7 -95.09(18)
C11 O3 C6 C5 88.04(18)
O2 C5 C6 O3 -4.60(19)
C4 C5 C6 O3 174.30(13)
O2 C5 C6 C7 178.49(12)
C4 C5 C6 C7 -2.6(2)
C12 O4 C7 C6 -110.92(16)
C12 O4 C7 C8 71.85(19)
O3 C6 C7 O4 7.7(2)
C5 C6 C7 O4 -175.38(13)
O3 C6 C7 C8 -175.06(13)
C5 C6 C7 C8 1.9(2)
C13 O5 C8 C9 3.9(2)
C13 O5 C8 C7 -177.30(14)
O4 C7 C8 O5 -2.0(2)
C6 C7 C8 O5 -179.21(13)
O4 C7 C8 C9 176.87(13)
C6 C7 C8 C9 -0.3(2)
O5 C8 C9 C4 178.20(14)
C7 C8 C9 C4 -0.6(2)
C5 C4 C9 C8 -0.1(2)
C3 C4 C9 C8 -179.61(14)

loop_
_cod_related_entry_id
_cod_related_entry_database
_cod_related_entry_code
1 ChemSpider 2341067
